data_2235100
loop_
_publ_author_name
'Fun, Hoong-Kun'
'Horkaew, Jirapa'
'Chantrapromma, Suchada'
'Karalai, Chatchanok'

_publ_section_title
;
 (<i>E</i>)-<i>N</i>'-(4-Ethoxybenzylidene)-4-hydroxybenzohydrazide
 dihydrate
;
_journal_coeditor_code IS5130
_journal_issue 6
_journal_name_full 'Acta Crystallographica Section E'
_journal_page_first o1655
_journal_page_last o1656
_journal_paper_doi 10.1107/S1600536812019356
_journal_volume 68
_journal_year 2012
_chemical_formula_iupac 'C16 H16 N2 O3, 2H2 O'
_chemical_formula_moiety 'C16 H16 N2 O3, 2(H2 O)'
_chemical_formula_sum 'C16 H20 N2 O5'
_chemical_formula_weight 320.34
_chemical_melting_point_gt 373
_chemical_melting_point_lt 374
_chemical_name_systematic
;
(<i>E</i>)-<i>N</i>'-(4-Ethoxybenzylidene)-4-hydroxybenzohydrazide dihydrate
;
_space_group_IT_number 14
_symmetry_cell_setting monoclinic
_symmetry_space_group_name_Hall '-P 2ybc'
_symmetry_space_group_name_H-M 'P 1 21/c 1'
_atom_sites_solution_hydrogens geom
_atom_sites_solution_primary direct
_atom_sites_solution_secondary difmap
_audit_creation_method SHELXL-97
_cell_angle_alpha 90.00
_cell_angle_beta 110.8750(10)
_cell_angle_gamma 90.00
_cell_formula_units_Z 4
_cell_length_a 7.16550(10)
_cell_length_b 17.3895(3)
_cell_length_c 13.6202(2)
_cell_measurement_reflns_used 5737
_cell_measurement_temperature 100
_cell_measurement_theta_max 32.50
_cell_measurement_theta_min 1.98
_cell_volume 1585.74(4)
_computing_cell_refinement 'SAINT (Bruker, 2005)'
_computing_data_collection 'APEX2 (Bruker, 2005)'
_computing_data_reduction 'SAINT (Bruker, 2005)'
_computing_molecular_graphics 'SHELXTL (Sheldrick, 2008)'
_computing_publication_material
;
SHELXTL (Sheldrick, 2008) and PLATON (Spek, 2009)
;
_computing_structure_refinement 'SHELXTL (Sheldrick, 2008)'
_computing_structure_solution 'SHELXTL (Sheldrick, 2008)'
_diffrn_ambient_temperature 100
_diffrn_measured_fraction_theta_full 0.998
_diffrn_measured_fraction_theta_max 0.998
_diffrn_measurement_device_type 'Bruker APEXII CCD area-detector'
_diffrn_measurement_method '\f and \w scans'
_diffrn_radiation_monochromator graphite
_diffrn_radiation_source 'sealed tube'
_diffrn_radiation_type MoK\a
_diffrn_radiation_wavelength 0.71073
_diffrn_reflns_av_R_equivalents 0.0323
_diffrn_reflns_av_sigmaI/netI 0.0400
_diffrn_reflns_limit_h_max 10
_diffrn_reflns_limit_h_min -10
_diffrn_reflns_limit_k_max 19
_diffrn_reflns_limit_k_min -26
_diffrn_reflns_limit_l_max 18
_diffrn_reflns_limit_l_min -20
_diffrn_reflns_number 22228
_diffrn_reflns_theta_full 32.50
_diffrn_reflns_theta_max 32.50
_diffrn_reflns_theta_min 1.98
_diffrn_standards_number 0
_exptl_absorpt_coefficient_mu 0.100
_exptl_absorpt_correction_T_max 0.9841
_exptl_absorpt_correction_T_min 0.9714
_exptl_absorpt_correction_type multi-scan
_exptl_absorpt_process_details '(SADABS; Bruker, 2005)'
_exptl_crystal_colour Colorless
_exptl_crystal_density_diffrn 1.342
_exptl_crystal_density_method 'not measured'
_exptl_crystal_description Block
_exptl_crystal_F_000 680
_exptl_crystal_size_max 0.29
_exptl_crystal_size_mid 0.16
_exptl_crystal_size_min 0.16
_refine_diff_density_max 0.725
_refine_diff_density_min -0.282
_refine_ls_extinction_method none
_refine_ls_goodness_of_fit_ref 1.027
_refine_ls_hydrogen_treatment constr
_refine_ls_matrix_type full
_refine_ls_number_parameters 209
_refine_ls_number_reflns 5737
_refine_ls_number_restraints 0
_refine_ls_restrained_S_all 1.027
_refine_ls_R_factor_all 0.0781
_refine_ls_R_factor_gt 0.0548
_refine_ls_shift/su_max 0.001
_refine_ls_shift/su_mean 0.001
_refine_ls_structure_factor_coef Fsqd
_refine_ls_weighting_details 'calc w=1/[\s^2^(Fo^2^)+(0.0735P)^2^+0.7894P] where P=(Fo^2^+2Fc^2^)/3'
_refine_ls_weighting_scheme calc
_refine_ls_wR_factor_gt 0.1363
_refine_ls_wR_factor_ref 0.1554
_reflns_number_gt 4310
_reflns_number_total 5737
_reflns_threshold_expression I>2\s(I)
_cod_data_source_file is5130.cif
_cod_data_source_block I
_cod_original_sg_symbol_H-M 'P 21/c'
_cod_database_code 2235100
_cod_database_fobs_code 2235100

loop_
_symmetry_equiv_pos_as_xyz
'x, y, z'
'-x, y+1/2, -z+1/2'
'-x, -y, -z'
'x, -y-1/2, z-1/2'

loop_
_atom_site_type_symbol
_atom_site_label
_atom_site_fract_x
_atom_site_fract_y
_atom_site_fract_z
_atom_site_U_iso_or_equiv
_atom_site_adp_type
_atom_site_calc_flag
_atom_site_refinement_flags
_atom_site_occupancy
_atom_site_symmetry_multiplicity
O O1 0.75546(15) 0.81977(6) 0.40609(8) 0.0174(2) Uani d . 1 1
O O2 0.60182(15) 0.81464(6) -0.08291(8) 0.0188(2) Uani d . 1 1
H H1 0.6435 0.7704 -0.0894 0.028 Uiso d R 1 1
O O3 0.85596(15) 1.15548(6) 0.90045(8) 0.0198(2) Uani d . 1 1
N N1 0.70782(16) 0.94655(7) 0.37373(9) 0.0146(2) Uani d . 1 1
H H2 0.6729 0.9842 0.3315 0.018 Uiso d R 1 1
N N2 0.75068(16) 0.96088(7) 0.47938(9) 0.0151(2) Uani d . 1 1
C C1 0.67580(17) 0.86049(7) 0.22842(10) 0.0130(2) Uani d . 1 1
C C2 0.67471(19) 0.78444(8) 0.19463(11) 0.0156(2) Uani d . 1 1
H H2A 0.6925 0.7437 0.2436 0.019 Uiso calc R 1 1
C C3 0.64817(19) 0.76747(8) 0.09099(11) 0.0162(2) Uani d . 1 1
H H3A 0.6461 0.7155 0.0690 0.019 Uiso calc R 1 1
C C4 0.62471(18) 0.82718(8) 0.01968(10) 0.0145(2) Uani d . 1 1
C C5 0.62192(19) 0.90311(8) 0.05149(11) 0.0163(2) Uani d . 1 1
H H5A 0.6018 0.9436 0.0020 0.020 Uiso calc R 1 1
C C6 0.64847(19) 0.91980(8) 0.15534(11) 0.0156(2) Uani d . 1 1
H H6A 0.6481 0.9718 0.1768 0.019 Uiso calc R 1 1
C C7 0.71456(17) 0.87382(7) 0.34201(10) 0.0127(2) Uani d . 1 1
C C8 0.73020(19) 1.03161(8) 0.50069(11) 0.0162(2) Uani d . 1 1
H H8A 0.6885 1.0676 0.4446 0.019 Uiso calc R 1 1
C C9 0.76804(19) 1.05918(8) 0.60712(11) 0.0155(2) Uani d . 1 1
C C10 0.8108(2) 1.01088(8) 0.69423(11) 0.0200(3) Uani d . 1 1
H H10A 0.8197 0.9569 0.6858 0.024 Uiso calc R 1 1
C C11 0.8404(2) 1.04100(8) 0.79300(11) 0.0201(3) Uani d . 1 1
H H11A 0.8681 1.0077 0.8517 0.024 Uiso calc R 1 1
C C12 0.82933(18) 1.12032(8) 0.80608(11) 0.0166(2) Uani d . 1 1
C C13 0.7880(2) 1.16903(8) 0.72028(11) 0.0186(3) Uani d . 1 1
H H13A 0.7809 1.2230 0.7291 0.022 Uiso calc R 1 1
C C14 0.7570(2) 1.13863(8) 0.62170(11) 0.0189(3) Uani d . 1 1
H H14A 0.7279 1.1721 0.5631 0.023 Uiso calc R 1 1
C C15 0.9043(2) 1.10800(9) 0.99250(11) 0.0196(3) Uani d . 1 1
H H15A 1.0348 1.0825 1.0066 0.024 Uiso calc R 1 1
H H15B 0.8012 1.0678 0.9820 0.024 Uiso calc R 1 1
C C16 0.9131(2) 1.15890(9) 1.08336(11) 0.0207(3) Uani d . 1 1
H H16A 0.9521 1.1283 1.1479 0.031 Uiso calc R 1 1
H H16B 0.7815 1.1818 1.0702 0.031 Uiso calc R 1 1
H H16C 1.0116 1.1998 1.0912 0.031 Uiso calc R 1 1
O O1W 0.36756(19) 0.59100(6) 0.24443(9) 0.0301(3) Uani d . 1 1
H H3 0.4370 0.6177 0.2921 0.045 Uiso d R 1 1
H H4 0.2664 0.6197 0.2059 0.045 Uiso d R 1 1
O O2W 0.0731(2) 0.67607(8) 0.10548(11) 0.0471(4) Uani d . 1 1
H H5 -0.0331 0.6558 0.0590 0.071 Uiso d R 1 1
H H6 0.0705 0.7267 0.0963 0.071 Uiso d R 1 1

loop_
_atom_site_aniso_label
_atom_site_aniso_U_11
_atom_site_aniso_U_22
_atom_site_aniso_U_33
_atom_site_aniso_U_12
_atom_site_aniso_U_13
_atom_site_aniso_U_23
O1 0.0255(5) 0.0134(5) 0.0125(4) -0.0004(3) 0.0059(4) 0.0019(4)
O2 0.0281(5) 0.0179(5) 0.0100(4) 0.0064(4) 0.0062(4) -0.0004(4)
O3 0.0277(5) 0.0181(5) 0.0126(5) 0.0025(4) 0.0059(4) -0.0014(4)
N1 0.0212(5) 0.0134(5) 0.0086(5) 0.0002(4) 0.0047(4) 0.0005(4)
N2 0.0184(5) 0.0170(5) 0.0097(5) -0.0007(4) 0.0044(4) -0.0015(4)
C1 0.0142(5) 0.0133(6) 0.0111(5) 0.0001(4) 0.0041(4) -0.0003(4)
C2 0.0220(6) 0.0125(6) 0.0129(6) 0.0000(4) 0.0067(5) 0.0008(5)
C3 0.0223(6) 0.0132(6) 0.0132(6) 0.0008(4) 0.0063(5) -0.0010(5)
C4 0.0159(5) 0.0165(6) 0.0103(6) 0.0025(4) 0.0037(4) 0.0000(4)
C5 0.0227(6) 0.0142(6) 0.0123(6) 0.0039(4) 0.0067(5) 0.0025(5)
C6 0.0211(5) 0.0129(6) 0.0134(6) 0.0024(4) 0.0070(5) 0.0012(5)
C7 0.0137(5) 0.0139(6) 0.0105(5) -0.0006(4) 0.0042(4) 0.0000(4)
C8 0.0203(5) 0.0161(6) 0.0125(6) -0.0015(4) 0.0061(5) -0.0004(5)
C9 0.0173(5) 0.0176(6) 0.0117(6) -0.0005(4) 0.0052(4) -0.0018(5)
C10 0.0275(6) 0.0163(6) 0.0162(7) 0.0028(5) 0.0078(5) 0.0004(5)
C11 0.0274(6) 0.0175(6) 0.0140(6) 0.0030(5) 0.0055(5) 0.0020(5)
C12 0.0166(5) 0.0184(6) 0.0139(6) -0.0005(4) 0.0043(5) -0.0032(5)
C13 0.0246(6) 0.0145(6) 0.0168(7) 0.0002(5) 0.0075(5) -0.0005(5)
C14 0.0247(6) 0.0154(6) 0.0169(6) -0.0012(5) 0.0080(5) -0.0005(5)
C15 0.0236(6) 0.0212(7) 0.0144(6) 0.0014(5) 0.0073(5) 0.0014(5)
C16 0.0235(6) 0.0247(7) 0.0137(6) -0.0009(5) 0.0066(5) -0.0027(5)
O1W 0.0463(7) 0.0148(5) 0.0187(6) 0.0027(5) -0.0014(5) -0.0031(4)
O2W 0.0469(8) 0.0341(8) 0.0342(8) 0.0181(6) -0.0176(6) -0.0151(6)

loop_
_atom_type_symbol
_atom_type_description
_atom_type_scat_dispersion_real
_atom_type_scat_dispersion_imag
_atom_type_scat_source
C C 0.0033 0.0016 'International Tables Vol C Tables 4.2.6.8 and 6.1.1.4'
H H 0.0000 0.0000 'International Tables Vol C Tables 4.2.6.8 and 6.1.1.4'
N N 0.0061 0.0033 'International Tables Vol C Tables 4.2.6.8 and 6.1.1.4'
O O 0.0106 0.0060 'International Tables Vol C Tables 4.2.6.8 and 6.1.1.4'

loop_
_geom_angle_atom_site_label_1
_geom_angle_atom_site_label_2
_geom_angle_atom_site_label_3
_geom_angle
C4 O2 H1 109.6
C12 O3 C15 118.06(11)
C7 N1 N2 118.98(11)
C7 N1 H2 123.0
N2 N1 H2 117.9
C8 N2 N1 114.02(12)
C6 C1 C2 118.69(12)
C6 C1 C7 123.50(12)
C2 C1 C7 117.77(11)
C3 C2 C1 121.23(12)
C3 C2 H2A 119.4
C1 C2 H2A 119.4
C2 C3 C4 119.37(12)
C2 C3 H3A 120.3
C4 C3 H3A 120.3
O2 C4 C3 122.42(12)
O2 C4 C5 117.41(12)
C3 C4 C5 120.16(12)
C6 C5 C4 120.21(12)
C6 C5 H5A 119.9
C4 C5 H5A 119.9
C5 C6 C1 120.31(12)
C5 C6 H6A 119.8
C1 C6 H6A 119.8
O1 C7 N1 120.81(12)
O1 C7 C1 121.40(12)
N1 C7 C1 117.78(11)
N2 C8 C9 122.96(13)
N2 C8 H8A 118.5
C9 C8 H8A 118.5
C10 C9 C14 118.62(12)
C10 C9 C8 123.66(13)
C14 C9 C8 117.71(12)
C11 C10 C9 120.55(13)
C11 C10 H10A 119.7
C9 C10 H10A 119.7
C10 C11 C12 120.03(13)
C10 C11 H11A 120.0
C12 C11 H11A 120.0
O3 C12 C13 115.67(12)
O3 C12 C11 124.31(13)
C13 C12 C11 120.02(13)
C14 C13 C12 119.73(13)
C14 C13 H13A 120.1
C12 C13 H13A 120.1
C13 C14 C9 121.04(13)
C13 C14 H14A 119.5
C9 C14 H14A 119.5
O3 C15 C16 107.82(12)
O3 C15 H15A 110.1
C16 C15 H15A 110.1
O3 C15 H15B 110.1
C16 C15 H15B 110.1
H15A C15 H15B 108.5
C15 C16 H16A 109.5
C15 C16 H16B 109.5
H16A C16 H16B 109.5
C15 C16 H16C 109.5
H16A C16 H16C 109.5
H16B C16 H16C 109.5
H3 O1W H4 106.9
H5 O2W H6 109.2

loop_
_geom_bond_atom_site_label_1
_geom_bond_atom_site_label_2
_geom_bond_distance
O1 C7 1.2445(16)
O2 C4 1.3651(16)
O2 H1 0.8415
O3 C12 1.3738(16)
O3 C15 1.4368(17)
N1 C7 1.3428(17)
N1 N2 1.3828(15)
N1 H2 0.8479
N2 C8 1.2841(18)
C1 C6 1.3977(18)
C1 C2 1.3994(18)
C1 C7 1.4894(18)
C2 C3 1.3872(19)
C2 H2A 0.9500
C3 C4 1.3906(19)
C3 H3A 0.9500
C4 C5 1.3920(19)
C5 C6 1.3890(19)
C5 H5A 0.9500
C6 H6A 0.9500
C8 C9 1.4575(18)
C8 H8A 0.9500
C9 C10 1.3957(19)
C9 C14 1.402(2)
C10 C11 1.388(2)
C10 H10A 0.9500
C11 C12 1.397(2)
C11 H11A 0.9500
C12 C13 1.387(2)
C13 C14 1.385(2)
C13 H13A 0.9500
C14 H14A 0.9500
C15 C16 1.504(2)
C15 H15A 0.9900
C15 H15B 0.9900
C16 H16A 0.9800
C16 H16B 0.9800
C16 H16C 0.9800
O1W H3 0.8092
O1W H4 0.8829
O2W H5 0.8715
O2W H6 0.8889

loop_
_geom_hbond_atom_site_label_D
_geom_hbond_atom_site_label_H
_geom_hbond_atom_site_label_A
_geom_hbond_site_symmetry_A
_geom_hbond_distance_DH
_geom_hbond_distance_HA
_geom_hbond_distance_DA
_geom_hbond_angle_DHA
_geom_hbond_publ_flag
O2 H1 O1 4_575 0.84 1.77 2.6106(15) 174 y
N1 H2 O1W 2_655 0.85 2.10 2.9278(16) 167 y
O1W H3 O2 4_576 0.81 2.06 2.8683(15) 177 y
O1W H4 O2W 1_555 0.88 1.84 2.7159(19) 169 y
O2W H5 O1 4_475 0.87 2.14 2.8558(18) 139 y
O2W H5 N2 4_475 0.87 2.55 3.3363(19) 151 y
O2W H6 O3 3_676 0.89 2.11 2.9791(17) 165 y
C6 H6A O1W 2_655 0.95 2.36 3.2942(18) 169 y
C8 H8A O1W 2_655 0.95 2.49 3.3222(18) 146 y

loop_
_geom_torsion_atom_site_label_1
_geom_torsion_atom_site_label_2
_geom_torsion_atom_site_label_3
_geom_torsion_atom_site_label_4
_geom_torsion
C7 N1 N2 C8 -176.66(11)
C6 C1 C2 C3 0.32(18)
C7 C1 C2 C3 -177.23(11)
C1 C2 C3 C4 0.81(19)
C2 C3 C4 O2 178.72(11)
C2 C3 C4 C5 -1.92(19)
O2 C4 C5 C6 -178.70(11)
C3 C4 C5 C6 1.91(19)
C4 C5 C6 C1 -0.77(19)
C2 C1 C6 C5 -0.34(18)
C7 C1 C6 C5 177.06(11)
N2 N1 C7 O1 1.17(17)
N2 N1 C7 C1 -177.57(10)
C6 C1 C7 O1 -173.58(12)
C2 C1 C7 O1 3.85(17)
C6 C1 C7 N1 5.15(17)
C2 C1 C7 N1 -177.43(11)
N1 N2 C8 C9 -179.90(11)
N2 C8 C9 C10 -6.5(2)
N2 C8 C9 C14 174.70(12)
C14 C9 C10 C11 0.4(2)
C8 C9 C10 C11 -178.38(12)
C9 C10 C11 C12 -0.6(2)
C15 O3 C12 C13 -178.41(11)
C15 O3 C12 C11 1.97(18)
C10 C11 C12 O3 179.87(12)
C10 C11 C12 C13 0.3(2)
O3 C12 C13 C14 -179.40(12)
C11 C12 C13 C14 0.2(2)
C12 C13 C14 C9 -0.4(2)
C10 C9 C14 C13 0.1(2)
C8 C9 C14 C13 178.96(12)
C12 O3 C15 C16 -176.58(11)

loop_
_cod_related_entry_id
_cod_related_entry_database
_cod_related_entry_code
1 ChemSpider 30657778
